data_4513042
loop_
_publ_author_name
'Abourahma, Heba'
'Shah, Dhaval D.'
'Melendez, Jesus'
'Johnson, Elizabeth J.'
'Holman, K. Travis'

_publ_section_title
;
 A Tale of Two Stoichiometrically Diverse Cocrystals
;
_journal_issue 7
_journal_name_full 'Crystal Growth &amp; Design'
_journal_page_first 3101
_journal_paper_doi 10.1021/acs.cgd.5b00357
_journal_volume 15
_journal_year 2015
_chemical_formula_moiety 'C7 H5 N O4, 2(C5 H5 N3 O)'
_chemical_formula_sum 'C17 H15 N7 O6'
_chemical_formula_weight 413.36
_chemical_melting_point 448.1
_chemical_name_systematic '2(Pyrazinamide).(4-nitrobenzoic acid)'
_space_group_IT_number 4
_symmetry_cell_setting monoclinic
_symmetry_Int_Tables_number 4
_symmetry_space_group_name_Hall 'P 2yb'
_symmetry_space_group_name_H-M 'P 1 21 1'
_atom_sites_solution_hydrogens geom
_atom_sites_solution_primary direct
_atom_sites_solution_secondary difmap
_audit_creation_method SHELXL-97
_cell_angle_alpha 90.00
_cell_angle_beta 94.998(3)
_cell_angle_gamma 90.00
_cell_formula_units_Z 2
_cell_length_a 3.6371(11)
_cell_length_b 36.541(11)
_cell_length_c 6.564(2)
_cell_measurement_reflns_used 3176
_cell_measurement_temperature 100(2)
_cell_measurement_theta_max 27.469
_cell_measurement_theta_min 2.230
_cell_volume 869.1(5)
_computing_cell_refinement 'SAINT, Bruker-AXS'
_computing_data_collection 'APEX, Bruker-AXS'
_computing_data_reduction 'SAINT, Bruker-AXS'
_computing_molecular_graphics 'X-SEED, L.Barbour (1999); http://x-seed.net/'
_computing_structure_refinement 'SHELXL-97 (Sheldrick, 1997)'
_computing_structure_solution 'SHELXS-97 (Sheldrick, 1990)'
_diffrn_ambient_temperature 100(2)
_diffrn_measured_fraction_theta_full 0.976
_diffrn_measured_fraction_theta_max 0.891
_diffrn_measurement_device_type 'Bruker APEXII CCD'
_diffrn_measurement_method 'omega scans'
_diffrn_radiation_monochromator graphite
_diffrn_radiation_probe x-ray
_diffrn_radiation_type MoK\a
_diffrn_radiation_wavelength 0.71073
_diffrn_reflns_av_R_equivalents 0.0234
_diffrn_reflns_av_sigmaI/netI 0.0435
_diffrn_reflns_limit_h_max 4
_diffrn_reflns_limit_h_min -4
_diffrn_reflns_limit_k_max 46
_diffrn_reflns_limit_k_min -45
_diffrn_reflns_limit_l_max 7
_diffrn_reflns_limit_l_min -8
_diffrn_reflns_number 5337
_diffrn_reflns_theta_full 25.00
_diffrn_reflns_theta_max 27.99
_diffrn_reflns_theta_min 1.11
_diffrn_source 'fine-focus sealed tube'
_diffrn_source_type 'Bruker APEX2 '
_exptl_absorpt_coefficient_mu 0.124
_exptl_absorpt_correction_T_max 0.9988
_exptl_absorpt_correction_T_min 0.9408
_exptl_absorpt_correction_type multi-scan
_exptl_absorpt_process_details 'SADABS, G. Sheldrick (1999)'
_exptl_crystal_colour colorless
_exptl_crystal_density_diffrn 1.580
_exptl_crystal_density_method 'not measured'
_exptl_crystal_description needle
_exptl_crystal_F_000 428
_exptl_crystal_recrystallization_method MeCN
_exptl_crystal_size_max 0.50
_exptl_crystal_size_mid 0.02
_exptl_crystal_size_min 0.01
_refine_diff_density_max 0.208
_refine_diff_density_min -0.284
_refine_diff_density_rms 0.058
_refine_ls_abs_structure_details 'Flack H D (1983), Acta Cryst. A39, 876-881'
_refine_ls_abs_structure_Flack -1.5(11)
_refine_ls_extinction_method none
_refine_ls_goodness_of_fit_ref 1.072
_refine_ls_hydrogen_treatment mixed
_refine_ls_matrix_type full
_refine_ls_number_parameters 291
_refine_ls_number_reflns 3265
_refine_ls_number_restraints 1
_refine_ls_restrained_S_all 1.072
_refine_ls_R_factor_all 0.0450
_refine_ls_R_factor_gt 0.0388
_refine_ls_shift/su_max 0.000
_refine_ls_shift/su_mean 0.000
_refine_ls_structure_factor_coef Fsqd
_refine_ls_weighting_details 'calc w=1/[\s^2^(Fo^2^)+(0.0469P)^2^+0.0975P] where P=(Fo^2^+2Fc^2^)/3'
_refine_ls_weighting_scheme calc
_refine_ls_wR_factor_gt 0.0840
_refine_ls_wR_factor_ref 0.0921
_reflns_number_gt 2949
_reflns_number_total 3265
_reflns_threshold_expression >2sigma(I)
_cod_data_source_file cg5b00357_si_002.cif
_cod_data_source_block jm161
_cod_depositor_comments 'Adding full bibliography for 4513042.cif.'
_cod_original_sg_symbol_H-M 'P 21'
_cod_database_code 4513042

loop_
_symmetry_equiv_pos_as_xyz
'x, y, z'
'-x, y+1/2, -z'

loop_
_atom_site_label
_atom_site_type_symbol
_atom_site_fract_x
_atom_site_fract_y
_atom_site_fract_z
_atom_site_U_iso_or_equiv
_atom_site_adp_type
_atom_site_occupancy
_atom_site_symmetry_multiplicity
_atom_site_calc_flag
_atom_site_refinement_flags
C1 C 0.6739(6) 0.69847(7) 1.0662(4) 0.0118(5) Uani 1 1 d .
N2 N 0.5698(5) 0.71001(6) 1.2472(3) 0.0124(4) Uani 1 1 d .
C3 C 0.4615(6) 0.68387(7) 1.3732(4) 0.0130(5) Uani 1 1 d .
H3 H 0.3897 0.6907 1.5036 0.016 Uiso 1 1 calc R
C4 C 0.4517(6) 0.64741(7) 1.3183(4) 0.0138(5) Uani 1 1 d .
H4 H 0.3775 0.6298 1.4132 0.017 Uiso 1 1 calc R
N5 N 0.5435(5) 0.63604(6) 1.1358(3) 0.0142(4) Uani 1 1 d .
C6 C 0.6574(6) 0.66189(7) 1.0096(4) 0.0125(5) Uani 1 1 d .
H6 H 0.7281 0.6550 0.8791 0.015 Uiso 1 1 calc R
C7 C 0.8175(7) 0.72628(7) 0.9234(4) 0.0122(5) Uani 1 1 d .
N8 N 0.7958(6) 0.76129(6) 0.9763(4) 0.0159(5) Uani 1 1 d .
H8B H 0.707(9) 0.7693(9) 1.085(4) 0.032(9) Uiso 1 1 d .
H8A H 0.894(11) 0.7805(11) 0.894(5) 0.059(11) Uiso 1 1 d .
O9 O 0.9544(5) 0.71518(5) 0.7679(2) 0.0157(4) Uani 1 1 d .
C10 C 1.3313(6) 0.83350(6) 0.4127(4) 0.0102(5) Uani 1 1 d .
N11 N 1.4543(5) 0.82132(6) 0.2374(3) 0.0132(4) Uani 1 1 d .
C12 C 1.5491(6) 0.84730(7) 0.1085(4) 0.0140(5) Uani 1 1 d .
H12 H 1.6361 0.8403 -0.0181 0.017 Uiso 1 1 calc R
C13 C 1.5241(6) 0.88457(7) 0.1547(4) 0.0153(5) Uani 1 1 d .
H13 H 1.5895 0.9020 0.0568 0.018 Uiso 1 1 calc R
N14 N 1.4119(5) 0.89643(5) 0.3309(3) 0.0159(5) Uani 1 1 d .
C15 C 1.3169(7) 0.87057(7) 0.4607(4) 0.0130(5) Uani 1 1 d .
H15 H 1.2376 0.8777 0.5890 0.016 Uiso 1 1 calc R
C16 C 1.2008(6) 0.80565(6) 0.5594(4) 0.0113(5) Uani 1 1 d .
N17 N 1.2357(6) 0.77079(6) 0.5083(4) 0.0161(5) Uani 1 1 d .
H17B H 1.161(9) 0.7535(9) 0.591(5) 0.037(9) Uiso 1 1 d .
H17A H 1.343(12) 0.7666(12) 0.401(6) 0.071(14) Uiso 1 1 d .
O18 O 1.0611(4) 0.81583(4) 0.7149(3) 0.0150(4) Uani 1 1 d .
C19 C 0.0452(6) 0.48845(6) 0.3560(4) 0.0122(5) Uani 1 1 d .
C20 C 0.2123(6) 0.48151(6) 0.5495(4) 0.0143(5) Uani 1 1 d .
H20 H 0.2881 0.4575 0.5893 0.017 Uiso 1 1 calc R
C21 C 0.2657(6) 0.51083(6) 0.6839(4) 0.0141(5) Uani 1 1 d .
H21 H 0.3789 0.5069 0.8181 0.017 Uiso 1 1 calc R
C22 C 0.1545(6) 0.54581(6) 0.6230(4) 0.0122(5) Uani 1 1 d .
C23 C -0.0146(6) 0.55181(6) 0.4267(4) 0.0133(5) Uani 1 1 d .
H23 H -0.0920 0.5758 0.3862 0.016 Uiso 1 1 calc R
C24 C -0.0702(6) 0.52269(7) 0.2901(4) 0.0144(5) Uani 1 1 d .
H24 H -0.1841 0.5264 0.1559 0.017 Uiso 1 1 calc R
N25 N -0.0120(5) 0.45788(5) 0.2106(3) 0.0167(5) Uani 1 1 d .
O26 O -0.2060(5) 0.46339(5) 0.0490(3) 0.0276(5) Uani 1 1 d .
O27 O 0.1338(5) 0.42845(5) 0.2564(3) 0.0231(4) Uani 1 1 d .
C28 C 0.2138(6) 0.57823(6) 0.7596(4) 0.0124(5) Uani 1 1 d .
O29 O 0.4025(4) 0.57115(5) 0.9377(3) 0.0170(4) Uani 1 1 d .
O30 O 0.1006(5) 0.60879(4) 0.7101(3) 0.0180(4) Uani 1 1 d .
H29 H 0.447(10) 0.5937(11) 1.015(6) 0.065(11) Uiso 1 1 d .

loop_
_atom_site_aniso_label
_atom_site_aniso_U_11
_atom_site_aniso_U_22
_atom_site_aniso_U_33
_atom_site_aniso_U_23
_atom_site_aniso_U_13
_atom_site_aniso_U_12
C1 0.0073(11) 0.0147(13) 0.0127(13) -0.0014(10) -0.0024(9) 0.0025(9)
N2 0.0140(10) 0.0128(11) 0.0100(11) -0.0012(8) -0.0008(8) -0.0003(8)
C3 0.0132(12) 0.0137(13) 0.0121(13) 0.0002(10) 0.0009(10) -0.0001(10)
C4 0.0136(12) 0.0157(13) 0.0120(13) 0.0027(10) 0.0001(10) -0.0007(10)
N5 0.0130(10) 0.0135(11) 0.0157(12) -0.0005(8) -0.0006(8) 0.0002(8)
C6 0.0107(12) 0.0137(12) 0.0128(13) -0.0002(10) -0.0006(9) 0.0001(10)
C7 0.0100(12) 0.0125(12) 0.0136(13) 0.0017(10) -0.0016(9) 0.0001(9)
N8 0.0230(12) 0.0096(12) 0.0161(13) -0.0017(9) 0.0076(10) -0.0001(9)
O9 0.0186(9) 0.0164(9) 0.0127(9) -0.0018(7) 0.0048(7) 0.0023(7)
C10 0.0085(11) 0.0100(13) 0.0114(13) 0.0019(9) -0.0023(9) -0.0016(9)
N11 0.0124(10) 0.0146(11) 0.0124(11) -0.0003(8) 0.0005(8) -0.0030(9)
C12 0.0115(12) 0.0176(14) 0.0129(14) 0.0020(10) -0.0002(10) 0.0005(10)
C13 0.0131(12) 0.0137(13) 0.0189(14) 0.0039(10) -0.0002(10) -0.0020(10)
N14 0.0197(11) 0.0110(11) 0.0172(12) 0.0016(8) 0.0017(9) -0.0010(9)
C15 0.0138(12) 0.0143(13) 0.0109(13) 0.0009(9) 0.0002(9) 0.0006(10)
C16 0.0080(11) 0.0145(13) 0.0113(13) 0.0004(10) -0.0003(9) -0.0014(9)
N17 0.0222(12) 0.0104(11) 0.0167(13) 0.0011(9) 0.0079(10) -0.0022(9)
O18 0.0200(9) 0.0120(9) 0.0136(9) -0.0012(7) 0.0038(7) 0.0006(7)
C19 0.0089(11) 0.0123(12) 0.0156(13) -0.0029(10) 0.0019(9) -0.0034(9)
C20 0.0131(12) 0.0104(12) 0.0194(14) 0.0025(10) 0.0011(10) 0.0003(9)
C21 0.0109(12) 0.0149(13) 0.0160(13) 0.0013(10) -0.0009(10) -0.0002(10)
C22 0.0097(11) 0.0122(12) 0.0149(13) 0.0008(9) 0.0015(9) 0.0001(9)
C23 0.0110(11) 0.0093(12) 0.0194(13) 0.0012(10) 0.0011(9) 0.0012(9)
C24 0.0112(11) 0.0169(13) 0.0148(14) 0.0031(10) -0.0009(9) -0.0027(10)
N25 0.0185(11) 0.0137(11) 0.0179(12) -0.0005(9) 0.0018(9) -0.0024(9)
O26 0.0363(11) 0.0222(10) 0.0219(11) -0.0020(8) -0.0119(8) -0.0026(9)
O27 0.0345(11) 0.0127(10) 0.0216(11) -0.0023(8) 0.0002(8) 0.0046(8)
C28 0.0115(11) 0.0106(13) 0.0155(14) 0.0024(10) 0.0031(9) -0.0012(10)
O29 0.0240(10) 0.0105(9) 0.0160(10) -0.0001(7) -0.0022(7) -0.0021(7)
O30 0.0233(9) 0.0115(9) 0.0193(10) 0.0006(7) 0.0031(8) 0.0044(7)

loop_
_atom_type_symbol
_atom_type_description
_atom_type_scat_dispersion_real
_atom_type_scat_dispersion_imag
_atom_type_scat_source
C C 0.0033 0.0016 'International Tables Vol C Tables 4.2.6.8 and 6.1.1.4'
H H 0.0000 0.0000 'International Tables Vol C Tables 4.2.6.8 and 6.1.1.4'
N N 0.0061 0.0033 'International Tables Vol C Tables 4.2.6.8 and 6.1.1.4'
O O 0.0106 0.0060 'International Tables Vol C Tables 4.2.6.8 and 6.1.1.4'

loop_
_geom_angle_atom_site_label_1
_geom_angle_atom_site_label_2
_geom_angle_atom_site_label_3
_geom_angle
N2 C1 C6 122.0(2)
N2 C1 C7 118.5(2)
C6 C1 C7 119.5(2)
C3 N2 C1 116.1(2)
N2 C3 C4 121.8(2)
N2 C3 H3 119.1
C4 C3 H3 119.1
N5 C4 C3 122.1(2)
N5 C4 H4 119.0
C3 C4 H4 119.0
C4 N5 C6 116.6(2)
N5 C6 C1 121.4(2)
N5 C6 H6 119.3
C1 C6 H6 119.3
O9 C7 N8 124.5(2)
O9 C7 C1 118.4(2)
N8 C7 C1 117.0(2)
C7 N8 H8B 125(2)
C7 N8 H8A 121(2)
H8B N8 H8A 114(3)
N11 C10 C15 122.5(2)
N11 C10 C16 118.0(2)
C15 C10 C16 119.5(2)
C12 N11 C10 115.4(2)
N11 C12 C13 121.9(2)
N11 C12 H12 119.0
C13 C12 H12 119.0
N14 C13 C12 122.3(2)
N14 C13 H13 118.8
C12 C13 H13 118.8
C13 N14 C15 116.0(2)
N14 C15 C10 121.7(2)
N14 C15 H15 119.1
C10 C15 H15 119.1
O18 C16 N17 123.6(2)
O18 C16 C10 120.0(2)
N17 C16 C10 116.4(2)
C16 N17 H17B 119(2)
C16 N17 H17A 116(3)
H17B N17 H17A 125(4)
C24 C19 C20 123.5(2)
C24 C19 N25 117.6(2)
C20 C19 N25 118.8(2)
C19 C20 C21 117.9(2)
C19 C20 H20 121.1
C21 C20 H20 121.1
C22 C21 C20 120.4(2)
C22 C21 H21 119.8
C20 C21 H21 119.8
C21 C22 C23 120.3(2)
C21 C22 C28 122.4(2)
C23 C22 C28 117.4(2)
C24 C23 C22 120.1(2)
C24 C23 H23 120.0
C22 C23 H23 120.0
C19 C24 C23 117.9(2)
C19 C24 H24 121.0
C23 C24 H24 121.0
O27 N25 O26 123.8(2)
O27 N25 C19 118.23(19)
O26 N25 C19 118.01(19)
O30 C28 O29 123.2(2)
O30 C28 C22 122.5(2)
O29 C28 C22 114.29(19)
C28 O29 H29 110(2)

loop_
_geom_bond_atom_site_label_1
_geom_bond_atom_site_label_2
_geom_bond_distance
C1 N2 1.346(3)
C1 C6 1.387(3)
C1 C7 1.507(4)
N2 C3 1.345(3)
C3 C4 1.380(3)
C3 H3 0.9500
C4 N5 1.338(3)
C4 H4 0.9500
N5 C6 1.345(3)
C6 H6 0.9500
C7 O9 1.242(3)
C7 N8 1.330(3)
N8 H8B 0.86(3)
N8 H8A 0.97(4)
C10 N11 1.347(3)
C10 C15 1.393(3)
C10 C16 1.506(3)
N11 C12 1.336(3)
C12 C13 1.400(3)
C12 H12 0.9500
C13 N14 1.332(3)
C13 H13 0.9500
N14 C15 1.338(3)
C15 H15 0.9500
C16 O18 1.237(3)
C16 N17 1.326(3)
N17 H17B 0.89(3)
N17 H17A 0.85(4)
C19 C24 1.377(3)
C19 C20 1.383(3)
C19 N25 1.472(3)
C20 C21 1.391(3)
C20 H20 0.9500
C21 C22 1.389(3)
C21 H21 0.9500
C22 C23 1.396(3)
C22 C28 1.490(3)
C23 C24 1.395(3)
C23 H23 0.9500
C24 H24 0.9500
N25 O27 1.225(3)
N25 O26 1.238(3)
C28 O30 1.224(3)
C28 O29 1.328(3)
O29 H29 0.97(4)
